data_2102107
loop_
_publ_author_name
'Hosomi, Hiroyuki'
'Ito, Yoshikatsu'
'Ohba, Shigeru'

_publ_section_title
;
 Crystal-to-crystal photodimerization of <i>trans</i>-cinnamamides
;
_journal_issue 4
_journal_name_full 'Acta Crystallographica Section B'
_journal_page_first 682
_journal_page_last 689
_journal_paper_doi 10.1107/S0108768100002329
_journal_volume 56
_journal_year 2000
_chemical_formula_moiety 'C9 H8 Cl1 N1 O1'
_chemical_formula_sum 'C9 H8 Cl N O'
_chemical_formula_weight 181.62
_space_group_IT_number 14
_symmetry_cell_setting monoclinic
_symmetry_space_group_name_Hall '-P 2ybc'
_symmetry_space_group_name_H-M 'P 1 21/c 1'
_cell_angle_alpha 90
_cell_angle_beta 108.95(2)
_cell_angle_gamma 90
_cell_formula_units_Z 4
_cell_length_a 11.398(3)
_cell_length_b 9.330(4)
_cell_length_c 8.698(3)
_cell_measurement_reflns_used 25
_cell_measurement_temperature 298.0(10)
_cell_measurement_theta_max 14.8
_cell_measurement_theta_min 10.7
_cell_volume 874.8(5)
_computing_cell_refinement 'MSC/AFC Diffractometer Control Software'
_computing_data_collection
;MSC/AFC Diffractometer Control Software
(Molecular Structure Corporation, 1993)
;
_computing_data_reduction
;TEXSAN
(Molecular Structure Corporation, 1998)
;
_computing_molecular_graphics 'ORTEP-II (Johnson, 1976)'
_computing_publication_material TEXSAN
_computing_structure_refinement 'SHELXL97 (Sheldrick, 1997)'
_computing_structure_solution 'SIR92 (Altomare et al., 1994)'
_diffrn_measurement_device_type 'Rigaku AFC7R'
_diffrn_measurement_method \w
_diffrn_radiation_type 'Mo K\a'
_diffrn_radiation_wavelength .71073
_diffrn_reflns_av_R_equivalents .026
_diffrn_reflns_limit_h_max 14
_diffrn_reflns_limit_h_min -14
_diffrn_reflns_limit_k_max 12
_diffrn_reflns_limit_k_min 0
_diffrn_reflns_limit_l_max 0
_diffrn_reflns_limit_l_min -12
_diffrn_reflns_number 2138
_diffrn_reflns_theta_max 27.5
_diffrn_reflns_theta_min 2.5
_diffrn_standards_decay_% 0
_diffrn_standards_interval_count 150
_diffrn_standards_number 3
_exptl_absorpt_coefficient_mu .383
_exptl_absorpt_correction_T_max .962
_exptl_absorpt_correction_T_min .812
_exptl_absorpt_correction_type integration
_exptl_absorpt_process_details '(Coppens et al., 1965)'
_exptl_crystal_colour colourless
_exptl_crystal_density_diffrn 1.379
_exptl_crystal_density_method 'not measured'
_exptl_crystal_description plate-like
_exptl_crystal_size_max .6
_exptl_crystal_size_mid .6
_exptl_crystal_size_min .1
_refine_diff_density_max .15
_refine_diff_density_min -.14
_refine_ls_extinction_method none
_refine_ls_goodness_of_fit_ref 1.11
_refine_ls_hydrogen_treatment 'H atoms riding'
_refine_ls_number_parameters 218
_refine_ls_number_reflns 2006
_refine_ls_R_factor_gt .049
_refine_ls_shift/su_max .0001
_refine_ls_structure_factor_coef Fsqd
_refine_ls_weighting_details 'w = 1/[\s^2^(Fo^2^) + (0.0526P)^2^+0.2095P] where P=(Fo^2^+2Fc^2^)/3'
_refine_ls_weighting_scheme calc
_refine_ls_wR_factor_ref .145
_reflns_number_gt 1148
_reflns_number_total 2006
_reflns_threshold_expression 'I > 2\s(I)'
_cod_data_source_file oa0024.cif
_cod_data_source_block II'
_cod_original_formula_sum 'C9 H8 Cl1 N1 O1'
_cod_database_code 2102107

loop_
_symmetry_equiv_pos_as_xyz
x,y,z
-x,1/2+y,1/2-z
-x,-y,-z
x,1/2-y,1/2+z

loop_
_atom_site_label
_atom_site_fract_x
_atom_site_fract_y
_atom_site_fract_z
_atom_site_U_iso_or_equiv
_atom_site_adp_type
_atom_site_calc_flag
_atom_site_refinement_flags
_atom_site_occupancy
_atom_site_disorder_group
_atom_site_type_symbol
Cl1 .9389(6) .0251(6) .1346(6) .105(2) Uani d P .516(6) A Cl
Cl1* .9768(5) .0172(8) .1967(7) .114(2) Uani d P .484(6) B Cl
O2 .5450(10) -.0890(10) .8310(10) .055(2) Uani d P .516(6) A O
O2* .580(2) -.101(2) .874(2) .072(3) Uani d P .484(6) B O
N3 .5110(10) .1298(5) .8590(10) .077(3) Uani d P .516(6) A N
N3* .4989(7) .1395(6) .8377(7) .070(4) Uani d P .484(6) B N
C4 .5480(10) .027(2) .7930(10) .066(6) Uani d P .516(6) A C
C4* .5510(10) .0260(10) .790(2) .063(6) Uani d P .484(6) B C
C5 .6165(7) .0586(4) .6765(7) .0540(10) Uani d P .516(6) A C
C5* .5415(7) .0651(5) .6105(8) .056(2) Uani d P .484(6) B C
C6 .6908(5) -.0347(4) .6373(6) .059(2) Uani d P .516(6) A C
C6* .5906(5) -.0544(4) .5241(6) .054(2) Uani d P .484(6) B C
C7 .7531(7) -.0158(9) .5191(8) .052(2) Uani d P .516(6) A C
C7* .7013(8) -.0290(10) .4628(9) .053(2) Uani d P .484(6) B C
C8 .766(2) .1010(10) .457(2) .070(4) Uani d P .516(6) A C
C8* .739(2) .1194(9) .428(2) .052(3) Uani d P .484(6) B C
C9 .822(2) .1216(9) .346(3) .087(7) Uani d P .516(6) A C
C9* .824(2) .1288(8) .340(2) .065(6) Uani d P .484(6) B C
C10 .859(2) .004(3) .278(2) .054(3) Uani d P .516(6) A C
C10* .889(2) .007(4) .316(2) .060(4) Uani d P .484(6) B C
C11 .846(2) -.119(2) .327(2) .073(4) Uani d P .516(6) A C
C11* .862(2) -.134(2) .367(2) .060(3) Uani d P .484(6) B C
C12 .803(2) -.1310(10) .468(2) .075(3) Uani d P .516(6) A C
C12* .763(2) -.1493(9) .426(2) .074(4) Uani d P .484(6) B C
H3A .4664 .1115 .9338 .1013 Uiso calc P .516(6) A H
H3B .5373 .2248 .8454 .1013 Uiso calc P .516(6) A H
H3*A .4944 .1406 .9460 .0760 Uiso calc P .484(6) B H
H3*B .4653 .2172 .7648 .0760 Uiso calc P .484(6) B H
H5 .6146 .1556 .6383 .0620 Uiso calc P .516(6) A H
H5* .5826 .1540 .6068 .0710 Uiso calc P .484(6) B H
H6 .7018 -.1263 .6898 .0627 Uiso calc P .516(6) A H
H6* .6045 -.1402 .5878 .0685 Uiso calc P .484(6) B H
H8 .7363 .1866 .4940 .0679 Uiso calc P .516(6) A H
H8* .7032 .2018 .4621 .0579 Uiso calc P .484(6) B H
H9 .8499 .2180 .3397 .1231 Uiso calc P .516(6) A H
H9* .8353 .2184 .2930 .0650 Uiso calc P .484(6) B H
H11 .8691 -.2072 .2855 .0759 Uiso calc P .516(6) A H
H11* .9150 -.2141 .3670 .1080 Uiso calc P .484(6) B H
H12 .8091 -.2194 .5263 .0882 Uiso calc P .516(6) A H
H12* .7382 -.2440 .4460 .0846 Uiso calc P .484(6) B H

loop_
_atom_site_aniso_label
_atom_site_aniso_U_11
_atom_site_aniso_U_22
_atom_site_aniso_U_33
_atom_site_aniso_U_12
_atom_site_aniso_U_13
_atom_site_aniso_U_23
Cl1 .143(4) .104(2) .110(3) -.014(2) .097(3) -.007(2)
Cl1* .100(3) .153(3) .123(4) -.012(2) .085(3) -.005(3)
O2 .088(7) .044(3) .043(4) .005(4) .035(4) .004(3)
O2* .097(9) .065(4) .070(7) .015(4) .049(6) .019(4)
N3 .149(8) .050(5) .049(4) -.007(4) .055(4) -.003(3)
N3* .082(5) .077(7) .079(6) .004(4) .063(5) -.003(4)
C4 .100(10) .080(10) .040(5) -.043(6) .049(6) -.019(5)
C4* .071(9) .038(7) .090(10) .006(6) .042(7) -.013(6)
C5 .074(4) .047(2) .052(3) -.006(3) .035(3) .001(2)
C5* .073(4) .059(3) .049(3) -.013(3) .038(3) -.013(2)
C6 .079(4) .054(2) .059(3) -.004(2) .039(3) .002(2)
C6* .079(4) .049(2) .049(3) -.004(2) .039(3) .002(2)
C7 .070(5) .051(3) .039(4) -.001(4) .025(3) -.002(3)
C7* .073(6) .054(3) .034(4) -.009(4) .021(3) -.007(3)
C8 .099(9) .069(6) .050(6) .037(4) .035(7) .012(5)
C8* .067(6) .041(3) .059(7) .018(4) .034(6) .024(3)
C9 .10(2) .070(10) .09(2) -.009(10) .030(10) .001(10)
C9* .080(10) .064(9) .080(10) -.006(8) .060(10) .006(8)
C10 .040(7) .080(6) .046(7) -.008(6) .019(6) -.006(7)
C10* .044(8) .093(7) .040(7) -.018(7) .007(5) -.012(7)
C11 .092(8) .081(7) .058(9) .013(5) .042(6) .000(6)
C11* .080(6) .060(4) .045(7) .009(4) .026(5) -.002(5)
C12 .120(10) .052(4) .069(6) .001(4) .048(6) .002(4)
C12* .110(10) .053(4) .087(8) -.011(4) .066(7) -.018(4)

loop_
_atom_type_symbol
_atom_type_description
_atom_type_scat_dispersion_real
_atom_type_scat_dispersion_imag
_atom_type_scat_source
C C .003 .002
;International Tables for Crystallography
(1992, Vol. C)
;
H H .000 .000
;International Tables for Crystallography
(1992, Vol. C)
;
Cl Cl .148 .159
;International Tables for Crystallography
(1992, Vol. C)
;
N N .006 .003
;International Tables for Crystallography
(1992, Vol. C)
;
O O .011 .006
;International Tables for Crystallography
(1992, Vol. C)
;

loop_
_geom_angle_atom_site_label_1
_geom_angle_atom_site_label_2
_geom_angle_atom_site_label_3
_geom_angle_site_symmetry_1
_geom_angle_site_symmetry_2
_geom_angle_site_symmetry_3
_geom_angle
_geom_angle_publ_flag
C4 N3 H3A 1_555 1_555 1_555 120 no
C4 N3 H3B 1_555 1_555 1_555 119 no
H3A N3 H3B 1_555 1_555 1_555 121 no
C4* N3* H3*A 1_555 1_555 1_555 119 no
C4* N3* H3*B 1_555 1_555 1_555 121 no
H3*A N3* H3*B 1_555 1_555 1_555 120 no
O2 C4 N3 1_555 1_555 1_555 122.0(10) yes
O2 C4 C5 1_555 1_555 1_555 117.0(10) yes
N3 C4 C5 1_555 1_555 1_555 118.0(10) yes
O2* C4* N3* 1_555 1_555 1_555 124.0(10) yes
O2* C4* C5* 1_555 1_555 1_555 131.0(10) yes
N3* C4* C5* 1_555 1_555 1_555 103.3(9) yes
C4 C5 C6 1_555 1_555 1_555 123.9(7) yes
C4 C5 H5 1_555 1_555 1_555 118 no
C6 C5 H5 1_555 1_555 1_555 118 no
C4* C5* C6* 1_555 1_555 1_555 113.3(6) yes
C4* C5* C6* 1_555 1_555 3_656 117.7(8) yes
C4* C5* H5* 1_555 1_555 1_555 111 no
C6* C5* C6* 1_555 1_555 3_656 90.2(4) yes
C6* C5* H5* 1_555 1_555 1_555 110 no
C6* C5* H5* 3_656 1_555 1_555 113 no
C5 C6 C7 1_555 1_555 1_555 127.2(5) yes
C5 C6 H6 1_555 1_555 1_555 117 no
C7 C6 H6 1_555 1_555 1_555 116 no
C5* C6* C5* 1_555 1_555 3_656 89.8(4) yes
C5* C6* C7* 1_555 1_555 1_555 121.6(5) yes
C5* C6* H6* 1_555 1_555 1_555 110 no
C5* C6* C7* 3_656 1_555 1_555 116.3(5) yes
C5* C6* H6* 3_656 1_555 1_555 108 no
C7* C6* H6* 1_555 1_555 1_555 109 no
C6 C7 C8 1_555 1_555 1_555 124.0(10) yes
C6 C7 C12 1_555 1_555 1_555 119.6(9) yes
C8 C7 C12 1_555 1_555 1_555 115.0(10) yes
C6* C7* C8* 1_555 1_555 1_555 122.0(10) yes
C6* C7* C12* 1_555 1_555 1_555 118.6(9) yes
C8* C7* C12* 1_555 1_555 1_555 119.0(10) yes
C7 C8 C9 1_555 1_555 1_555 126.0(10) yes
C7 C8 H8 1_555 1_555 1_555 119 no
C9 C8 H8 1_555 1_555 1_555 115 no
C7* C8* C9* 1_555 1_555 1_555 117.0(10) yes
C7* C8* H8* 1_555 1_555 1_555 119 no
C9* C8* H8* 1_555 1_555 1_555 124 no
C8 C9 C10 1_555 1_555 1_555 118.0(10) yes
C8 C9 H9 1_555 1_555 1_555 115 no
C10 C9 H9 1_555 1_555 1_555 125 no
C8* C9* C10* 1_555 1_555 1_555 120.0(10) yes
C8* C9* H9* 1_555 1_555 1_555 120 no
C10* C9* H9* 1_555 1_555 1_555 119 no
Cl1 C10 C9 1_555 1_555 1_555 120(2) yes
Cl1 C10 C11 1_555 1_555 1_555 118(2) yes
C9 C10 C11 1_555 1_555 1_555 120(2) yes
Cl1* C10* C9* 1_555 1_555 1_555 119(2) yes
Cl1* C10* C11* 1_555 1_555 1_555 118(2) yes
C9* C10* C11* 1_555 1_555 1_555 120.0(10) yes
C10 C11 C12 1_555 1_555 1_555 117.0(10) yes
C10 C11 H11 1_555 1_555 1_555 125 no
C12 C11 H11 1_555 1_555 1_555 117 no
C10* C11* C12* 1_555 1_555 1_555 118.0(10) yes
C10* C11* H11* 1_555 1_555 1_555 120.3 no
C12* C11* H11* 1_555 1_555 1_555 120.6 no
C7 C12 C11 1_555 1_555 1_555 120.0(10) yes
C7 C12 H12 1_555 1_555 1_555 118 no
C11 C12 H12 1_555 1_555 1_555 121 no
C7* C12* C11* 1_555 1_555 1_555 121.0(10) yes
C7* C12* H12* 1_555 1_555 1_555 120 no
C11* C12* H12* 1_555 1_555 1_555 119 no

loop_
_geom_bond_atom_site_label_1
_geom_bond_atom_site_label_2
_geom_bond_site_symmetry_2
_geom_bond_distance
_geom_bond_publ_flag
Cl1 C10 . 1.78(2) yes
Cl1* C10* . 1.67(2) yes
O2 C4 . 1.14(2) yes
O2* C4* . 1.38(2) yes
N3 C4 . 1.26(2) yes
N3 H3A . .96 no
N3 H3B . .96 no
N3* C4* . 1.35(2) yes
N3* H3*A . .96 no
N3* H3*B . .96 no
C4 C5 . 1.50(2) yes
C4* C5* . 1.57(2) yes
C5 C6 . 1.334(9) yes
C5 H5 . .96 no
C5* C6* . 1.548(9) yes
C5* C6* 3_656 1.582(8) yes
C5* H5* . .96 no
C6 C7 . 1.440(10) yes
C6 H6 . .96 no
C6* C7* . 1.540(10) yes
C6* H6* . .96 no
C7 C8 . 1.24(2) yes
C7 C12 . 1.36(2) yes
C7* C8* . 1.51(2) yes
C7* C12* . 1.41(2) yes
C8 C9 . 1.35(3) yes
C8 H8 . .96 no
C8* C9* . 1.41(3) yes
C8* H8* . .96 no
C9 C10 . 1.37(3) yes
C9 H9 . .96 no
C9* C10* . 1.41(4) yes
C9* H9* . .96 no
C10 C11 . 1.25(3) yes
C10* C11* . 1.45(4) yes
C11 C12 . 1.47(3) yes
C11 H11 . .96 no
C11* C12* . 1.39(3) yes
C11* H11* . .96 no
C12 H12 . .96 no
C12* H12* . .96 no

loop_
_geom_hbond_atom_site_label_D
_geom_hbond_atom_site_label_H
_geom_hbond_atom_site_label_A
_geom_hbond_site_symmetry_A
_geom_hbond_distance_DH
_geom_hbond_distance_HA
_geom_hbond_distance_DA
_geom_hbond_angle_DHA
N3 H3A O2 3_657 .96 2.10 2.98(2) 153
N3 H3B O2 2_656 .96 2.30 3.060(10) 135
N3* H3*A O2* 3_657 .96 2.04 2.94(2) 157
N3* H3*B O2* 2_656 .96 2.05 3.00(2) 171
